data_4100617
_journal_name_full 'Journal of the American Chemical Society'
_journal_paper_doi 10.1021/ja042510p
_journal_year 2005
_chemical_formula_sum 'C32 H20 N O9 P Ru3'
_chemical_formula_weight 896.67
_space_group_IT_number 14
_symmetry_cell_setting monoclinic
_symmetry_space_group_name_Hall '-P 2yn'
_symmetry_space_group_name_H-M 'P 1 21/n 1'
_cell_angle_alpha 90.00
_cell_angle_beta 93.1040(10)
_cell_angle_gamma 90.00
_cell_formula_units_Z 4
_cell_length_a 9.3834(6)
_cell_length_b 24.0014(16)
_cell_length_c 14.5305(9)
_cell_measurement_temperature 243(2)
_cell_volume 3267.7(4)
_diffrn_ambient_temperature 243(2)
_exptl_crystal_density_diffrn 1.823
_cod_depositor_comments
;
The following automatic conversions were performed:
'_symmetry_cell_setting' value 'Monoclinic' changed to 'monoclinic'
according to '/home/saulius/struct/CIF-dictionaries/cif_core.dic'
dictionary named 'cif_core.dic' version 2.4.1 from 2010-06-29.

Automatic conversion script
Id: cif_fix_enum 1527 2010-12-29 10:47:43Z saulius 
;
_cod_original_sg_symbol_H-M 'P 21/n'
_cod_database_code 4100617

loop_
_symmetry_equiv_pos_as_xyz
'x, y, z'
'-x+1/2, y+1/2, -z+1/2'
'-x, -y, -z'
'x-1/2, -y-1/2, z-1/2'

loop_
_atom_site_label
_atom_site_type_symbol
_atom_site_fract_x
_atom_site_fract_y
_atom_site_fract_z
_atom_site_U_iso_or_equiv
_atom_site_adp_type
_atom_site_occupancy
_atom_site_symmetry_multiplicity
_atom_site_calc_flag
_atom_site_refinement_flags
_atom_site_disorder_assembly
_atom_site_disorder_group
Ru1 Ru 0.10710(2) 0.105541(9) 0.194590(13) 0.02809(6) Uani 1 1 d . . .
Ru2 Ru 0.31818(2) 0.076077(9) 0.341712(13) 0.03553(6) Uani 1 1 d . . .
H1 H 0.210(2) 0.1293(10) 0.2955(15) 0.043(7) Uiso 1 1 d . . .
Ru3 Ru 0.10215(3) -0.001683(9) 0.278571(14) 0.03780(7) Uani 1 1 d . . .
P1 P 0.12049(7) 0.19620(3) 0.12930(4) 0.02906(15) Uani 1 1 d . . .
O1 O -0.0546(2) 0.05624(9) 0.02848(14) 0.0590(6) Uani 1 1 d . . .
O2 O -0.1719(2) 0.13476(9) 0.27731(15) 0.0628(6) Uani 1 1 d . . .
O3 O 0.1778(3) 0.08805(10) 0.52847(14) 0.0768(8) Uani 1 1 d . . .
O4 O 0.5031(3) -0.02326(11) 0.39784(16) 0.0886(9) Uani 1 1 d . . .
O5 O 0.5450(3) 0.16167(11) 0.39804(15) 0.0784(8) Uani 1 1 d . . .
O6 O 0.3002(2) -0.04191(9) 0.13099(14) 0.0607(6) Uani 1 1 d . . .
O7 O 0.2063(3) -0.09947(11) 0.39865(18) 0.0993(10) Uani 1 1 d . . .
O8 O -0.0921(3) 0.04522(10) 0.42296(15) 0.0770(7) Uani 1 1 d . . .
O9 O -0.1611(3) -0.04891(11) 0.17207(18) 0.0838(8) Uani 1 1 d . . .
N N 0.3064(2) 0.08531(8) 0.14203(13) 0.0298(5) Uani 1 1 d . . .
C1 C 0.0063(3) 0.07487(12) 0.09125(18) 0.0397(7) Uani 1 1 d . . .
C2 C -0.0652(3) 0.12287(12) 0.24768(18) 0.0407(7) Uani 1 1 d . . .
C3 C 0.2254(3) 0.08272(12) 0.45842(19) 0.0498(8) Uani 1 1 d . . .
C4 C 0.4312(4) 0.01374(14) 0.37802(19) 0.0570(9) Uani 1 1 d . . .
C5 C 0.4584(3) 0.13043(14) 0.37563(18) 0.0489(8) Uani 1 1 d . . .
C6 C 0.2299(3) -0.02433(12) 0.18533(18) 0.0407(7) Uani 1 1 d . . .
C7 C 0.1624(4) -0.06290(14) 0.3556(2) 0.0621(10) Uani 1 1 d . . .
C8 C -0.0165(3) 0.03015(13) 0.3698(2) 0.0517(8) Uani 1 1 d . . .
C9 C -0.0624(4) -0.03161(13) 0.2115(2) 0.0543(8) Uani 1 1 d . . .
C11 C 0.4031(3) 0.07216(11) 0.21119(17) 0.0338(6) Uani 1 1 d . . .
C12 C 0.5416(3) 0.06051(12) 0.1873(2) 0.0481(8) Uani 1 1 d . . .
H12A H 0.6116 0.0521 0.2340 0.058 Uiso 1 1 calc R . .
C13 C 0.5786(3) 0.06100(13) 0.0962(2) 0.0557(9) Uani 1 1 d . . .
H13A H 0.6723 0.0527 0.0811 0.067 Uiso 1 1 calc R . .
C14 C 0.4768(3) 0.07366(13) 0.0291(2) 0.0505(8) Uani 1 1 d . . .
H14A H 0.4992 0.0741 -0.0331 0.061 Uiso 1 1 calc R . .
C15 C 0.3422(3) 0.08559(11) 0.05343(17) 0.0403(7) Uani 1 1 d . . .
H15A H 0.2720 0.0943 0.0070 0.048 Uiso 1 1 calc R . .
C21 C 0.2955(3) 0.22712(10) 0.10905(17) 0.0326(6) Uani 1 1 d . . .
C22 C 0.3136(3) 0.26850(12) 0.04348(19) 0.0451(7) Uani 1 1 d . . .
H22A H 0.2356 0.2798 0.0046 0.054 Uiso 1 1 calc R . .
C23 C 0.4450(3) 0.29283(13) 0.0353(2) 0.0529(8) Uani 1 1 d . . .
H23A H 0.4560 0.3211 -0.0085 0.064 Uiso 1 1 calc R . .
C24 C 0.5603(3) 0.27607(13) 0.0908(2) 0.0560(9) Uani 1 1 d . . .
H24A H 0.6502 0.2924 0.0842 0.067 Uiso 1 1 calc R . .
C25 C 0.5442(3) 0.23549(13) 0.1558(2) 0.0518(8) Uani 1 1 d . . .
H25A H 0.6231 0.2242 0.1939 0.062 Uiso 1 1 calc R . .
C26 C 0.4125(3) 0.21108(11) 0.16571(18) 0.0386(7) Uani 1 1 d . . .
H26A H 0.4020 0.1836 0.2108 0.046 Uiso 1 1 calc R . .
C41 C 0.0237(3) 0.19551(11) 0.01716(16) 0.0346(6) Uani 1 1 d . . .
C42 C -0.1245(3) 0.19508(13) 0.01514(18) 0.0506(8) Uani 1 1 d . . .
H42A H -0.1711 0.2001 0.0702 0.061 Uiso 1 1 calc R . .
C43 C -0.2041(4) 0.18750(15) -0.0658(2) 0.0671(10) Uani 1 1 d . . .
H43A H -0.3042 0.1873 -0.0658 0.081 Uiso 1 1 calc R . .
C44 C -0.1377(4) 0.18017(15) -0.1471(2) 0.0698(11) Uani 1 1 d . . .
H44A H -0.1922 0.1758 -0.2028 0.084 Uiso 1 1 calc R . .
C45 C 0.0076(4) 0.17936(13) -0.14643(18) 0.0570(9) Uani 1 1 d . . .
H45A H 0.0529 0.1737 -0.2018 0.068 Uiso 1 1 calc R . .
C46 C 0.0891(3) 0.18679(11) -0.06539(16) 0.0409(7) Uani 1 1 d . . .
H46A H 0.1892 0.1860 -0.0659 0.049 Uiso 1 1 calc R . .
C51 C 0.0344(3) 0.25338(11) 0.18894(16) 0.0318(6) Uani 1 1 d . . .
C52 C 0.0163(3) 0.25091(11) 0.28271(17) 0.0359(6) Uani 1 1 d . . .
H52A H 0.0462 0.2191 0.3161 0.043 Uiso 1 1 calc R . .
C53 C -0.0458(3) 0.29515(13) 0.32817(18) 0.0440(7) Uani 1 1 d . . .
H53A H -0.0580 0.2929 0.3918 0.053 Uiso 1 1 calc R . .
C54 C -0.0891(3) 0.34182(13) 0.2804(2) 0.0494(8) Uani 1 1 d . . .
H54A H -0.1322 0.3714 0.3109 0.059 Uiso 1 1 calc R . .
C55 C -0.0690(3) 0.34506(12) 0.1874(2) 0.0541(8) Uani 1 1 d . . .
H55A H -0.0969 0.3774 0.1546 0.065 Uiso 1 1 calc R . .
C56 C -0.0089(3) 0.30164(12) 0.14206(19) 0.0473(8) Uani 1 1 d . . .
H56A H 0.0033 0.3045 0.0784 0.057 Uiso 1 1 calc R . .

loop_
_atom_site_aniso_label
_atom_site_aniso_U_11
_atom_site_aniso_U_22
_atom_site_aniso_U_33
_atom_site_aniso_U_23
_atom_site_aniso_U_13
_atom_site_aniso_U_12
Ru1 0.02547(11) 0.02822(12) 0.03070(10) -0.00030(9) 0.00272(8) 0.00025(9)
Ru2 0.04300(15) 0.03306(13) 0.02989(10) -0.00312(10) -0.00380(9) 0.00588(11)
Ru3 0.04637(15) 0.02843(13) 0.03979(11) 0.00045(10) 0.01333(10) -0.00227(11)
P1 0.0271(4) 0.0304(4) 0.0298(3) 0.0012(3) 0.0033(3) 0.0020(3)
O1 0.0536(14) 0.0609(15) 0.0606(12) -0.0213(11) -0.0161(11) -0.0022(11)
O2 0.0369(13) 0.0649(16) 0.0890(16) -0.0048(13) 0.0256(12) -0.0010(11)
O3 0.100(2) 0.089(2) 0.0431(12) -0.0117(12) 0.0160(13) 0.0098(15)
O4 0.118(2) 0.0661(18) 0.0784(16) -0.0047(14) -0.0277(16) 0.0485(17)
O5 0.0716(18) 0.087(2) 0.0748(15) -0.0299(14) -0.0098(13) -0.0221(15)
O6 0.0653(15) 0.0516(15) 0.0678(13) -0.0180(12) 0.0281(12) -0.0060(12)
O7 0.145(3) 0.0610(18) 0.0951(19) 0.0356(16) 0.0361(18) 0.0306(18)
O8 0.0889(19) 0.0785(19) 0.0677(14) -0.0026(13) 0.0434(14) 0.0138(15)
O9 0.0594(17) 0.0724(19) 0.119(2) -0.0117(16) -0.0043(15) -0.0208(14)
N 0.0292(12) 0.0277(12) 0.0328(10) -0.0017(9) 0.0038(9) 0.0003(9)
C1 0.0362(17) 0.0347(17) 0.0481(15) 0.0000(13) 0.0032(14) 0.0041(13)
C2 0.0378(18) 0.0355(17) 0.0492(16) 0.0016(13) 0.0069(14) -0.0062(14)
C3 0.066(2) 0.0425(19) 0.0400(15) -0.0027(14) -0.0014(15) 0.0085(16)
C4 0.079(3) 0.051(2) 0.0386(15) -0.0044(15) -0.0129(16) 0.0143(18)
C5 0.053(2) 0.053(2) 0.0397(15) -0.0131(15) -0.0090(14) 0.0074(17)
C6 0.0447(18) 0.0319(16) 0.0461(15) -0.0017(13) 0.0065(14) -0.0052(14)
C7 0.087(3) 0.044(2) 0.0579(19) 0.0088(17) 0.0294(19) 0.0055(19)
C8 0.065(2) 0.0401(19) 0.0520(17) 0.0045(15) 0.0189(16) 0.0024(16)
C9 0.050(2) 0.0369(19) 0.078(2) -0.0014(17) 0.0147(18) -0.0048(16)
C11 0.0302(15) 0.0286(15) 0.0424(14) -0.0065(12) 0.0001(12) -0.0005(12)
C12 0.0324(17) 0.052(2) 0.0592(18) -0.0060(15) -0.0017(14) 0.0034(14)
C13 0.0336(18) 0.062(2) 0.073(2) -0.0078(18) 0.0155(16) 0.0080(16)
C14 0.050(2) 0.055(2) 0.0485(16) -0.0023(15) 0.0224(15) 0.0073(16)
C15 0.0456(18) 0.0401(18) 0.0361(14) 0.0009(13) 0.0100(13) 0.0026(14)
C21 0.0311(15) 0.0274(15) 0.0402(13) -0.0033(12) 0.0102(12) 0.0007(12)
C22 0.0437(19) 0.0400(18) 0.0521(16) 0.0060(14) 0.0074(14) -0.0001(14)
C23 0.054(2) 0.0399(19) 0.0666(19) 0.0052(16) 0.0210(17) -0.0073(16)
C24 0.041(2) 0.045(2) 0.084(2) -0.0100(18) 0.0218(18) -0.0130(16)
C25 0.0327(18) 0.050(2) 0.072(2) -0.0087(17) -0.0012(16) 0.0006(15)
C26 0.0343(17) 0.0363(17) 0.0454(15) -0.0032(13) 0.0044(13) -0.0006(13)
C41 0.0379(17) 0.0336(16) 0.0321(12) 0.0028(11) 0.0003(12) 0.0029(12)
C42 0.0393(19) 0.071(2) 0.0413(15) 0.0016(15) -0.0013(14) 0.0061(16)
C43 0.048(2) 0.085(3) 0.067(2) 0.003(2) -0.0203(18) 0.0063(19)
C44 0.091(3) 0.068(3) 0.0464(18) -0.0013(17) -0.029(2) 0.008(2)
C45 0.085(3) 0.053(2) 0.0330(14) 0.0018(14) -0.0010(17) 0.0105(19)
C46 0.0515(19) 0.0353(17) 0.0363(13) 0.0048(12) 0.0054(13) 0.0051(14)
C51 0.0285(15) 0.0314(15) 0.0360(13) 0.0000(12) 0.0050(11) 0.0019(12)
C52 0.0302(16) 0.0396(17) 0.0383(13) 0.0010(13) 0.0034(12) 0.0038(13)
C53 0.0379(17) 0.054(2) 0.0407(14) -0.0075(14) 0.0087(13) 0.0022(15)
C54 0.0449(19) 0.045(2) 0.0584(18) -0.0145(15) 0.0060(15) 0.0101(15)
C55 0.063(2) 0.0325(18) 0.066(2) 0.0064(16) 0.0038(17) 0.0136(15)
C56 0.058(2) 0.0411(19) 0.0437(15) 0.0059(14) 0.0114(14) 0.0101(15)

loop_
_geom_bond_atom_site_label_1
_geom_bond_atom_site_label_2
_geom_bond_distance
_geom_bond_site_symmetry_2
_geom_bond_publ_flag
Ru1 H1 1.80(2) . ?
Ru1 C2 1.876(3) . ?
Ru1 C1 1.881(3) . ?
Ru1 N 2.115(2) . ?
Ru1 P1 2.3798(7) . ?
Ru1 Ru3 2.8496(3) . ?
Ru1 Ru2 2.9214(3) . ?
Ru2 H1 1.74(2) . ?
Ru2 C4 1.892(3) . ?
Ru2 C5 1.899(3) . ?
Ru2 C3 1.954(3) . ?
Ru2 C11 2.099(2) . ?
Ru2 Ru3 2.8693(3) . ?
Ru3 C7 1.914(3) . ?
Ru3 C9 1.921(4) . ?
Ru3 C8 1.935(3) . ?
Ru3 C6 1.935(3) . ?
P1 C41 1.822(2) . ?
P1 C51 1.834(3) . ?
P1 C21 1.841(3) . ?
O1 C1 1.141(3) . ?
O2 C2 1.146(3) . ?
O3 C3 1.141(3) . ?
O4 C4 1.143(3) . ?
O5 C5 1.140(3) . ?
O6 C6 1.137(3) . ?
O7 C7 1.142(4) . ?
O8 C8 1.136(3) . ?
O9 C9 1.140(4) . ?
N C15 1.348(3) . ?
N C11 1.354(3) . ?
C11 C12 1.391(4) . ?
C12 C13 1.386(4) . ?
C13 C14 1.362(4) . ?
C14 C15 1.360(4) . ?
C21 C26 1.390(3) . ?
C21 C22 1.393(3) . ?
C22 C23 1.375(4) . ?
C23 C24 1.374(4) . ?
C24 C25 1.371(4) . ?
C25 C26 1.382(4) . ?
C41 C42 1.389(4) . ?
C41 C46 1.392(3) . ?
C42 C43 1.370(4) . ?
C43 C44 1.377(4) . ?
C44 C45 1.363(4) . ?
C45 C46 1.380(4) . ?
C51 C52 1.383(3) . ?
C51 C56 1.393(4) . ?
C52 C53 1.395(4) . ?
C53 C54 1.368(4) . ?
C54 C55 1.378(4) . ?
C55 C56 1.370(4) . ?
